data_7233124
loop_
_publ_author_name
'Virendra Kumar Rai'
'Masayoshi Nishiura'
'Masanori Takimoto'
'Zhaomin Hou'

_publ_section_title
;
 Guanidinate ligated iridium(III) complexes with various cyclometalated
 ligands: synthesis, structure, and highly efficient electrophosphorescent
 properties with a wide range of emission colours
;
_journal_name_full 'Journal of Materials Chemistry C'
_journal_page_first 677
_journal_page_last 689
_journal_paper_doi 10.1039/C2TC00242F
_journal_volume 1
_journal_year 2013
_chemical_formula_moiety 'C52 H48 Ir N5 S2'
_chemical_formula_sum 'C52 H48 Ir N5 S2'
_chemical_formula_weight 999.27
_space_group_IT_number 2
_space_group_name_Hall '-P 1'
_space_group_name_H-M_alt 'P -1'
_symmetry_cell_setting triclinic
_symmetry_space_group_name_H-M 'P -1'
_atom_sites_solution_hydrogens geom
_atom_sites_solution_primary direct
_atom_sites_solution_secondary difmap
_cell_angle_alpha 80.228(7)
_cell_angle_beta 77.838(7)
_cell_angle_gamma 72.643(7)
_cell_formula_units_Z 2
_cell_length_a 10.335(5)
_cell_length_b 13.420(7)
_cell_length_c 17.234(9)
_cell_measurement_reflns_used 230
_cell_measurement_temperature 173(2)
_cell_measurement_theta_max 25
_cell_measurement_theta_min 2
_cell_volume 2216(2)
_computing_cell_refinement 'Bruker SMART'
_computing_data_collection 'Bruker SMART'
_computing_data_reduction 'Bruker SHELXTL'
_computing_molecular_graphics 'Bruker SHELXTL'
_computing_publication_material 'Bruker SHELXTL'
_computing_structure_refinement 'SHELXL-97 (Sheldrick, 1997)'
_computing_structure_solution 'SHELXS-97 (Sheldrick, 1990)'
_diffrn_ambient_temperature 173(2)
_diffrn_measured_fraction_theta_full 0.960
_diffrn_measured_fraction_theta_max 0.960
_diffrn_measurement_device_type 'CCD area detector'
_diffrn_measurement_method 'phi and omega scans'
_diffrn_radiation_monochromator graphite
_diffrn_radiation_source 'fine-focus sealed tube'
_diffrn_radiation_type MoKa
_diffrn_radiation_wavelength 0.71073
_diffrn_reflns_av_R_equivalents 0.0379
_diffrn_reflns_av_sigmaI/netI 0.1015
_diffrn_reflns_limit_h_max 12
_diffrn_reflns_limit_h_min -12
_diffrn_reflns_limit_k_max 16
_diffrn_reflns_limit_k_min -12
_diffrn_reflns_limit_l_max 20
_diffrn_reflns_limit_l_min -20
_diffrn_reflns_number 11639
_diffrn_reflns_theta_full 25.20
_diffrn_reflns_theta_max 25.20
_diffrn_reflns_theta_min 1.60
_exptl_absorpt_coefficient_mu 3.150
_exptl_absorpt_correction_T_max 0.6494
_exptl_absorpt_correction_T_min 0.3656
_exptl_absorpt_correction_type multi-scan
_exptl_absorpt_process_details SADABS
_exptl_crystal_colour yellow
_exptl_crystal_density_diffrn 1.498
_exptl_crystal_density_method 'not measured'
_exptl_crystal_description needle
_exptl_crystal_F_000 1008
_exptl_crystal_size_max 0.40
_exptl_crystal_size_mid 0.40
_exptl_crystal_size_min 0.15
_refine_diff_density_max 1.688
_refine_diff_density_min -1.158
_refine_diff_density_rms 0.130
_refine_ls_extinction_method none
_refine_ls_goodness_of_fit_ref 0.913
_refine_ls_hydrogen_treatment noref
_refine_ls_matrix_type full
_refine_ls_number_parameters 511
_refine_ls_number_reflns 7659
_refine_ls_number_restraints 0
_refine_ls_restrained_S_all 0.913
_refine_ls_R_factor_all 0.0546
_refine_ls_R_factor_gt 0.0423
_refine_ls_shift/su_max 0.010
_refine_ls_shift/su_mean 0.000
_refine_ls_structure_factor_coef Fsqd
_refine_ls_weighting_details 'calc w=1/[\s^2^(Fo^2^)+(0.0231P)^2^+0.0000P] where P=(Fo^2^+2Fc^2^)/3'
_refine_ls_weighting_scheme calc
_refine_ls_wR_factor_gt 0.0807
_refine_ls_wR_factor_ref 0.0831
_reflns_number_gt 6081
_reflns_number_total 7659
_reflns_threshold_expression >2sigma(I)
_cod_data_source_file J-Chem-Mat-C-2013-1-677-5.cif
_cod_data_source_block 7
_cod_original_sg_symbol_H-M P-1
_cod_database_code 7233124

loop_
_symmetry_equiv_pos_as_xyz
'x, y, z'
'-x, -y, -z'

loop_
_atom_site_label
_atom_site_type_symbol
_atom_site_fract_x
_atom_site_fract_y
_atom_site_fract_z
_atom_site_U_iso_or_equiv
_atom_site_adp_type
_atom_site_occupancy
_atom_site_symmetry_multiplicity
_atom_site_calc_flag
_atom_site_refinement_flags
_atom_site_disorder_assembly
_atom_site_disorder_group
Ir1 Ir 0.79957(3) 0.69822(2) 0.743857(15) 0.02082(8) Uani 1 1 d . . .
S1 S 1.04948(19) 0.42604(13) 0.60631(10) 0.0361(5) Uani 1 1 d . . .
S2 S 0.81202(17) 0.54415(13) 0.99781(9) 0.0300(4) Uani 1 1 d . . .
N1 N 0.9064(5) 0.7470(4) 0.8104(3) 0.0202(12) Uani 1 1 d . . .
N2 N 0.6989(5) 0.6435(4) 0.6766(3) 0.0251(12) Uani 1 1 d . . .
N3 N 0.7916(5) 0.8343(4) 0.6532(3) 0.0197(12) Uani 1 1 d . . .
N4 N 0.6327(5) 0.8394(4) 0.7613(3) 0.0237(12) Uani 1 1 d . . .
N5 N 0.6018(6) 0.9939(4) 0.6625(3) 0.0320(14) Uani 1 1 d . . .
C1 C 0.7767(6) 0.6013(5) 0.8471(3) 0.0201(14) Uani 1 1 d . . .
C2 C 0.9565(6) 0.5802(4) 0.6994(3) 0.0185(14) Uani 1 1 d . . .
C3 C 0.8356(6) 0.6211(4) 0.9050(3) 0.0229(15) Uani 1 1 d . . .
C4 C 0.7084(6) 0.5195(5) 0.8778(3) 0.0229(15) Uani 1 1 d . . .
C5 C 0.7203(6) 0.4809(5) 0.9580(4) 0.0266(15) Uani 1 1 d . . .
C6 C 0.6628(6) 0.4019(5) 0.9984(4) 0.0315(17) Uani 1 1 d . . .
H18 H 0.6707 0.3778 1.0527 0.038 Uiso 1 1 calc R . .
C7 C 0.5944(7) 0.3588(5) 0.9592(4) 0.0374(18) Uani 1 1 d . . .
H19 H 0.5538 0.3051 0.9869 0.045 Uiso 1 1 calc R . .
C8 C 0.5835(7) 0.3930(5) 0.8785(4) 0.0366(18) Uani 1 1 d . . .
H20 H 0.5373 0.3615 0.8516 0.044 Uiso 1 1 calc R . .
C9 C 0.6401(6) 0.4725(5) 0.8383(4) 0.0306(16) Uani 1 1 d . . .
H21 H 0.6327 0.4954 0.7838 0.037 Uiso 1 1 calc R . .
C10 C 0.9110(6) 0.6984(5) 0.8865(3) 0.0224(15) Uani 1 1 d . . .
C11 C 0.9862(6) 0.7234(5) 0.9352(4) 0.0254(15) Uani 1 1 d . . .
H23 H 0.9898 0.6884 0.9878 0.031 Uiso 1 1 calc R . .
C12 C 1.0555(7) 0.7998(5) 0.9066(4) 0.0318(17) Uani 1 1 d . . .
H24 H 1.1065 0.8180 0.9392 0.038 Uiso 1 1 calc R . .
C13 C 1.0491(7) 0.8489(5) 0.8295(3) 0.0302(16) Uani 1 1 d . . .
H25 H 1.0958 0.9014 0.8087 0.036 Uiso 1 1 calc R . .
C14 C 0.9745(6) 0.8213(5) 0.7831(4) 0.0265(15) Uani 1 1 d . . .
H26 H 0.9709 0.8556 0.7303 0.032 Uiso 1 1 calc R . .
C15 C 0.9179(7) 0.5287(4) 0.6479(3) 0.0252(15) Uani 1 1 d . . .
C16 C 1.0995(7) 0.5338(5) 0.7051(3) 0.0264(15) Uani 1 1 d . . .
C17 C 1.1638(7) 0.4498(5) 0.6566(3) 0.0301(16) Uani 1 1 d . . .
C18 C 1.3023(7) 0.3946(5) 0.6551(4) 0.0378(18) Uani 1 1 d . . .
H5 H 1.3436 0.3386 0.6230 0.045 Uiso 1 1 calc R . .
C19 C 1.3777(7) 0.4219(6) 0.7004(4) 0.044(2) Uani 1 1 d . . .
H6 H 1.4720 0.3849 0.6993 0.052 Uiso 1 1 calc R . .
C20 C 1.3178(7) 0.5028(5) 0.7479(4) 0.0394(18) Uani 1 1 d . . .
H7 H 1.3712 0.5201 0.7795 0.047 Uiso 1 1 calc R . .
C21 C 1.1821(7) 0.5585(5) 0.7497(4) 0.0309(16) Uani 1 1 d . . .
H8 H 1.1437 0.6147 0.7818 0.037 Uiso 1 1 calc R . .
C22 C 0.7794(7) 0.5630(5) 0.6332(4) 0.0293(16) Uani 1 1 d . . .
C23 C 0.7243(8) 0.5267(5) 0.5793(4) 0.0356(17) Uani 1 1 d . . .
H10 H 0.7802 0.4716 0.5490 0.043 Uiso 1 1 calc R . .
C24 C 0.5902(8) 0.5706(6) 0.5707(4) 0.043(2) Uani 1 1 d . . .
H11 H 0.5526 0.5470 0.5337 0.052 Uiso 1 1 calc R . .
C25 C 0.5099(8) 0.6492(6) 0.6158(4) 0.0422(19) Uani 1 1 d . . .
H13 H 0.4159 0.6793 0.6110 0.051 Uiso 1 1 calc R . .
C26 C 0.5663(7) 0.6838(5) 0.6679(4) 0.0332(17) Uani 1 1 d . . .
H12 H 0.5098 0.7380 0.6988 0.040 Uiso 1 1 calc R . .
C27 C 0.6763(6) 0.8902(5) 0.6933(4) 0.0254(15) Uani 1 1 d . . .
C28 C 0.8491(7) 0.8600(5) 0.5692(3) 0.0300(16) Uani 1 1 d . . .
H28 H 0.7915 0.9296 0.5485 0.036 Uiso 1 1 calc R . .
C29 C 0.9955(8) 0.8669(6) 0.5630(4) 0.058(2) Uani 1 1 d . . .
H29A H 1.0517 0.8001 0.5857 0.087 Uiso 1 1 calc R . .
H29B H 0.9944 0.9236 0.5925 0.087 Uiso 1 1 calc R . .
H29C H 1.0346 0.8816 0.5067 0.087 Uiso 1 1 calc R . .
C30 C 0.8490(8) 0.7776(5) 0.5192(4) 0.047(2) Uani 1 1 d . . .
H30A H 0.7542 0.7765 0.5208 0.070 Uiso 1 1 calc R . .
H30B H 0.9018 0.7085 0.5406 0.070 Uiso 1 1 calc R . .
H30C H 0.8911 0.7946 0.4639 0.070 Uiso 1 1 calc R . .
C31 C 0.4129(7) 0.8324(6) 0.8446(4) 0.049(2) Uani 1 1 d . . .
H31A H 0.4532 0.7562 0.8527 0.073 Uiso 1 1 calc R . .
H31B H 0.3607 0.8497 0.8005 0.073 Uiso 1 1 calc R . .
H31C H 0.3512 0.8559 0.8936 0.073 Uiso 1 1 calc R . .
C32 C 0.5902(7) 0.8818(6) 0.8990(3) 0.047(2) Uani 1 1 d . . .
H32A H 0.6607 0.9200 0.8859 0.070 Uiso 1 1 calc R . .
H32B H 0.6319 0.8081 0.9172 0.070 Uiso 1 1 calc R . .
H32C H 0.5177 0.9134 0.9414 0.070 Uiso 1 1 calc R . .
C33 C 0.5278(6) 0.8879(5) 0.8244(3) 0.0301(16) Uani 1 1 d . . .
H33 H 0.4882 0.9634 0.8052 0.036 Uiso 1 1 calc R . .
C34 C 0.6605(7) 1.0792(5) 0.6562(4) 0.0349(17) Uani 1 1 d . . .
C35 C 0.6278(7) 1.1661(5) 0.5990(4) 0.0359(17) Uani 1 1 d . . .
H35 H 0.5643 1.1699 0.5652 0.043 Uiso 1 1 calc R . .
C36 C 0.7508(7) 1.0762(6) 0.7071(4) 0.046(2) Uani 1 1 d . . .
H36 H 0.7721 1.0177 0.7464 0.055 Uiso 1 1 calc R . .
C37 C 0.7785(8) 1.2442(6) 0.6419(5) 0.054(2) Uani 1 1 d . . .
H37 H 0.8188 1.3005 0.6366 0.065 Uiso 1 1 calc R . .
C38 C 0.6889(8) 1.2455(5) 0.5924(5) 0.049(2) Uani 1 1 d . . .
H38 H 0.6688 1.3034 0.5524 0.059 Uiso 1 1 calc R . .
C39 C 0.8087(8) 1.1579(6) 0.7002(5) 0.053(2) Uani 1 1 d . . .
H39 H 0.8695 1.1559 0.7352 0.064 Uiso 1 1 calc R . .
C40 C 0.4620(7) 1.0114(5) 0.6534(4) 0.0318(17) Uani 1 1 d . . .
C41 C 0.4295(7) 0.9441(5) 0.6123(4) 0.0387(18) Uani 1 1 d . . .
H41 H 0.5010 0.8921 0.5856 0.046 Uiso 1 1 calc R . .
C42 C 0.3570(7) 1.0937(5) 0.6867(4) 0.0338(17) Uani 1 1 d . . .
H42 H 0.3785 1.1439 0.7110 0.041 Uiso 1 1 calc R . .
C43 C 0.2230(7) 1.1007(5) 0.6838(4) 0.0403(19) Uani 1 1 d . . .
H43 H 0.1514 1.1551 0.7079 0.048 Uiso 1 1 calc R . .
C44 C 0.2933(7) 0.9522(5) 0.6101(4) 0.0410(19) Uani 1 1 d . . .
H44 H 0.2713 0.9044 0.5835 0.049 Uiso 1 1 calc R . .
C45 C 0.1898(7) 1.0303(6) 0.6466(4) 0.0427(19) Uani 1 1 d . . .
H45 H 0.0962 1.0355 0.6462 0.051 Uiso 1 1 calc R . .
C46 C 0.0370(9) 0.1166(7) 0.9000(5) 0.072(3) Uiso 1 1 d . . .
H46 H 0.0023 0.0570 0.9172 0.086 Uiso 1 1 calc R . .
C47 C 0.1722(8) 0.1108(6) 0.9047(4) 0.058(2) Uiso 1 1 d . . .
H47 H 0.2289 0.0471 0.9266 0.069 Uiso 1 1 calc R . .
C48 C 0.2249(8) 0.1959(6) 0.8780(4) 0.050(2) Uiso 1 1 d . . .
C49 C 0.1372(8) 0.2864(6) 0.8484(4) 0.052(2) Uiso 1 1 d . . .
H49 H 0.1692 0.3471 0.8302 0.062 Uiso 1 1 calc R . .
C50 C 0.3716(10) 0.1926(7) 0.8826(5) 0.094(3) Uiso 1 1 d . . .
H50A H 0.3700 0.2468 0.9146 0.141 Uiso 1 1 calc R . .
H50B H 0.4218 0.2054 0.8286 0.141 Uiso 1 1 calc R . .
H50C H 0.4174 0.1233 0.9075 0.141 Uiso 1 1 calc R . .
C51 C 0.0085(9) 0.2907(7) 0.8449(5) 0.061(2) Uiso 1 1 d . . .
H51 H -0.0487 0.3543 0.8231 0.074 Uiso 1 1 calc R . .
C52 C -0.0433(10) 0.2081(7) 0.8709(5) 0.081(3) Uiso 1 1 d . . .
H52 H -0.1365 0.2142 0.8688 0.097 Uiso 1 1 calc R . .

loop_
_atom_site_aniso_label
_atom_site_aniso_U_11
_atom_site_aniso_U_22
_atom_site_aniso_U_33
_atom_site_aniso_U_23
_atom_site_aniso_U_13
_atom_site_aniso_U_12
Ir1 0.02352(15) 0.01867(14) 0.02009(14) -0.00010(9) -0.00557(10) -0.00536(10)
S1 0.0449(12) 0.0278(10) 0.0332(10) -0.0109(8) -0.0028(9) -0.0049(9)
S2 0.0334(11) 0.0333(10) 0.0224(9) 0.0056(7) -0.0064(8) -0.0117(8)
N1 0.014(3) 0.020(3) 0.025(3) -0.004(2) -0.002(2) -0.004(2)
N2 0.029(3) 0.020(3) 0.027(3) 0.004(2) -0.006(3) -0.011(3)
N3 0.022(3) 0.020(3) 0.015(3) 0.001(2) -0.003(2) -0.005(2)
N4 0.020(3) 0.028(3) 0.021(3) -0.001(2) -0.004(2) -0.004(2)
N5 0.033(4) 0.023(3) 0.041(3) 0.001(3) -0.012(3) -0.007(3)
C1 0.009(3) 0.026(4) 0.023(3) -0.002(3) -0.001(3) -0.003(3)
C2 0.022(4) 0.016(3) 0.019(3) 0.009(3) -0.007(3) -0.011(3)
C3 0.026(4) 0.018(3) 0.020(3) 0.004(3) -0.004(3) -0.002(3)
C4 0.018(4) 0.020(3) 0.027(4) -0.005(3) -0.003(3) 0.001(3)
C5 0.018(4) 0.023(4) 0.032(4) 0.001(3) -0.004(3) 0.000(3)
C6 0.027(4) 0.031(4) 0.030(4) 0.008(3) -0.004(3) -0.006(3)
C7 0.032(4) 0.029(4) 0.048(5) 0.006(3) -0.006(4) -0.009(3)
C8 0.040(5) 0.036(4) 0.042(4) 0.003(3) -0.013(4) -0.023(4)
C9 0.028(4) 0.038(4) 0.028(4) 0.008(3) -0.010(3) -0.016(3)
C10 0.023(4) 0.025(4) 0.018(3) -0.004(3) -0.005(3) -0.002(3)
C11 0.022(4) 0.029(4) 0.024(4) -0.003(3) -0.005(3) -0.004(3)
C12 0.032(4) 0.039(4) 0.031(4) -0.007(3) -0.010(3) -0.015(3)
C13 0.039(4) 0.028(4) 0.030(4) -0.003(3) -0.006(3) -0.018(3)
C14 0.029(4) 0.023(4) 0.025(4) -0.001(3) -0.002(3) -0.006(3)
C15 0.034(4) 0.017(3) 0.023(3) 0.004(3) -0.003(3) -0.009(3)
C16 0.032(4) 0.019(4) 0.022(3) 0.005(3) 0.000(3) -0.005(3)
C17 0.032(4) 0.025(4) 0.027(4) -0.001(3) -0.001(3) -0.003(3)
C18 0.038(5) 0.028(4) 0.036(4) -0.008(3) 0.005(4) 0.002(3)
C19 0.025(4) 0.048(5) 0.041(4) 0.003(4) 0.003(4) 0.005(4)
C20 0.024(4) 0.048(5) 0.044(4) -0.005(4) -0.011(3) -0.004(4)
C21 0.034(4) 0.026(4) 0.030(4) -0.001(3) -0.005(3) -0.005(3)
C22 0.043(5) 0.021(4) 0.027(4) 0.005(3) -0.005(3) -0.017(3)
C23 0.052(5) 0.029(4) 0.032(4) -0.005(3) -0.011(4) -0.017(4)
C24 0.060(6) 0.047(5) 0.040(4) 0.004(4) -0.025(4) -0.034(4)
C25 0.044(5) 0.042(5) 0.050(5) 0.005(4) -0.024(4) -0.020(4)
C26 0.032(4) 0.033(4) 0.036(4) 0.001(3) -0.012(3) -0.008(3)
C27 0.024(4) 0.023(4) 0.033(4) 0.000(3) -0.014(3) -0.008(3)
C28 0.046(5) 0.023(4) 0.019(3) 0.008(3) -0.010(3) -0.009(3)
C29 0.056(6) 0.084(6) 0.031(4) -0.002(4) 0.008(4) -0.027(5)
C30 0.083(6) 0.040(4) 0.021(4) -0.003(3) -0.001(4) -0.030(4)
C31 0.037(5) 0.057(5) 0.046(5) -0.010(4) 0.006(4) -0.010(4)
C32 0.044(5) 0.058(5) 0.023(4) -0.008(4) -0.004(3) 0.010(4)
C33 0.028(4) 0.031(4) 0.023(4) -0.001(3) -0.002(3) 0.001(3)
C34 0.036(5) 0.027(4) 0.041(4) -0.006(3) -0.008(4) -0.004(3)
C35 0.031(4) 0.029(4) 0.046(4) -0.001(3) -0.005(3) -0.008(3)
C36 0.046(5) 0.036(4) 0.059(5) -0.005(4) -0.023(4) -0.007(4)
C37 0.039(5) 0.021(4) 0.097(7) -0.007(4) 0.000(5) -0.010(4)
C38 0.044(5) 0.025(4) 0.068(6) 0.002(4) -0.003(4) -0.003(4)
C39 0.037(5) 0.055(6) 0.077(6) -0.025(5) -0.016(4) -0.013(4)
C40 0.038(5) 0.029(4) 0.033(4) 0.009(3) -0.014(3) -0.017(3)
C41 0.037(5) 0.039(4) 0.042(4) -0.012(4) -0.008(4) -0.009(4)
C42 0.034(4) 0.027(4) 0.037(4) -0.004(3) -0.011(3) 0.001(3)
C43 0.038(5) 0.040(5) 0.036(4) -0.011(4) -0.007(4) 0.004(4)
C44 0.046(5) 0.034(4) 0.048(5) -0.003(4) -0.019(4) -0.013(4)
C45 0.031(5) 0.047(5) 0.051(5) 0.003(4) -0.007(4) -0.015(4)

loop_
_atom_type_symbol
_atom_type_description
_atom_type_scat_dispersion_real
_atom_type_scat_dispersion_imag
_atom_type_scat_source
C C 0.0033 0.0016 'International Tables Vol C Tables 4.2.6.8 and 6.1.1.4'
H H 0.0000 0.0000 'International Tables Vol C Tables 4.2.6.8 and 6.1.1.4'
N N 0.0061 0.0033 'International Tables Vol C Tables 4.2.6.8 and 6.1.1.4'
S S 0.1246 0.1234 'International Tables Vol C Tables 4.2.6.8 and 6.1.1.4'
Ir Ir -1.4442 7.9887 'International Tables Vol C Tables 4.2.6.8 and 6.1.1.4'

loop_
_geom_angle_atom_site_label_1
_geom_angle_atom_site_label_2
_geom_angle_atom_site_label_3
_geom_angle
_geom_angle_site_symmetry_1
_geom_angle_site_symmetry_3
C2 Ir1 C1 88.1(2) . .
C2 Ir1 N1 97.1(2) . .
C1 Ir1 N1 79.6(2) . .
C2 Ir1 N2 80.6(2) . .
C1 Ir1 N2 99.7(2) . .
N1 Ir1 N2 177.6(2) . .
C2 Ir1 N4 166.12(19) . .
C1 Ir1 N4 105.0(2) . .
N1 Ir1 N4 89.70(18) . .
N2 Ir1 N4 92.70(19) . .
C2 Ir1 N3 106.37(19) . .
C1 Ir1 N3 164.80(19) . .
N1 Ir1 N3 93.87(18) . .
N2 Ir1 N3 87.40(18) . .
N4 Ir1 N3 60.92(18) . .
C2 Ir1 C27 136.7(2) . .
C1 Ir1 C27 135.2(2) . .
N1 Ir1 C27 92.44(19) . .
N2 Ir1 C27 89.69(19) . .
N4 Ir1 C27 30.33(17) . .
N3 Ir1 C27 30.59(17) . .
C17 S1 C15 90.3(3) . .
C5 S2 C3 89.4(3) . .
C14 N1 C10 118.8(5) . .
C14 N1 Ir1 124.3(4) . .
C10 N1 Ir1 116.8(4) . .
C26 N2 C22 118.6(6) . .
C26 N2 Ir1 125.8(4) . .
C22 N2 Ir1 115.4(4) . .
C27 N3 C28 125.6(5) . .
C27 N3 Ir1 92.3(4) . .
C28 N3 Ir1 139.6(4) . .
C27 N4 C33 124.7(5) . .
C27 N4 Ir1 93.6(4) . .
C33 N4 Ir1 139.9(4) . .
C40 N5 C34 121.4(5) . .
C40 N5 C27 118.8(5) . .
C34 N5 C27 118.8(5) . .
C3 C1 C4 110.4(5) . .
C3 C1 Ir1 112.5(4) . .
C4 C1 Ir1 137.0(5) . .
C15 C2 C16 109.8(5) . .
C15 C2 Ir1 112.3(4) . .
C16 C2 Ir1 137.9(5) . .
C1 C3 C10 119.5(5) . .
C1 C3 S2 114.9(5) . .
C10 C3 S2 125.7(5) . .
C9 C4 C5 117.9(6) . .
C9 C4 C1 129.3(6) . .
C5 C4 C1 112.7(6) . .
C6 C5 C4 121.8(6) . .
C6 C5 S2 125.7(5) . .
C4 C5 S2 112.6(5) . .
C7 C6 C5 119.3(6) . .
C7 C6 H18 120.3 . .
C5 C6 H18 120.3 . .
C6 C7 C8 120.7(6) . .
C6 C7 H19 119.6 . .
C8 C7 H19 119.6 . .
C9 C8 C7 120.0(7) . .
C9 C8 H20 120.0 . .
C7 C8 H20 120.0 . .
C8 C9 C4 120.3(6) . .
C8 C9 H21 119.8 . .
C4 C9 H21 119.8 . .
N1 C10 C11 120.9(6) . .
N1 C10 C3 111.5(5) . .
C11 C10 C3 127.6(6) . .
C12 C11 C10 119.7(6) . .
C12 C11 H23 120.2 . .
C10 C11 H23 120.2 . .
C13 C12 C11 118.8(6) . .
C13 C12 H24 120.6 . .
C11 C12 H24 120.6 . .
C14 C13 C12 119.7(6) . .
C14 C13 H25 120.2 . .
C12 C13 H25 120.2 . .
N1 C14 C13 122.1(6) . .
N1 C14 H26 118.9 . .
C13 C14 H26 118.9 . .
C2 C15 C22 119.0(5) . .
C2 C15 S1 114.9(5) . .
C22 C15 S1 126.1(5) . .
C21 C16 C17 116.9(6) . .
C21 C16 C2 130.1(6) . .
C17 C16 C2 113.0(6) . .
C18 C17 C16 121.1(6) . .
C18 C17 S1 126.8(5) . .
C16 C17 S1 112.0(5) . .
C19 C18 C17 119.4(6) . .
C19 C18 H5 120.3 . .
C17 C18 H5 120.3 . .
C18 C19 C20 120.6(7) . .
C18 C19 H6 119.7 . .
C20 C19 H6 119.7 . .
C21 C20 C19 120.9(7) . .
C21 C20 H7 119.5 . .
C19 C20 H7 119.5 . .
C20 C21 C16 121.1(6) . .
C20 C21 H8 119.5 . .
C16 C21 H8 119.5 . .
N2 C22 C23 120.2(6) . .
N2 C22 C15 112.5(6) . .
C23 C22 C15 127.3(6) . .
C24 C23 C22 119.8(7) . .
C24 C23 H10 120.1 . .
C22 C23 H10 120.1 . .
C23 C24 C25 119.5(7) . .
C23 C24 H11 120.2 . .
C25 C24 H11 120.2 . .
C24 C25 C26 119.6(7) . .
C24 C25 H13 120.2 . .
C26 C25 H13 120.2 . .
N2 C26 C25 122.3(6) . .
N2 C26 H12 118.9 . .
C25 C26 H12 118.9 . .
N4 C27 N3 113.2(5) . .
N4 C27 N5 123.7(6) . .
N3 C27 N5 123.0(6) . .
N4 C27 Ir1 56.1(3) . .
N3 C27 Ir1 57.1(3) . .
N5 C27 Ir1 175.9(4) . .
N3 C28 C30 110.7(5) . .
N3 C28 C29 109.7(5) . .
C30 C28 C29 109.7(6) . .
N3 C28 H28 108.9 . .
C30 C28 H28 108.9 . .
C29 C28 H28 108.9 . .
C28 C29 H29A 109.5 . .
C28 C29 H29B 109.5 . .
H29A C29 H29B 109.5 . .
C28 C29 H29C 109.5 . .
H29A C29 H29C 109.5 . .
H29B C29 H29C 109.5 . .
C28 C30 H30A 109.5 . .
C28 C30 H30B 109.5 . .
H30A C30 H30B 109.5 . .
C28 C30 H30C 109.5 . .
H30A C30 H30C 109.5 . .
H30B C30 H30C 109.5 . .
C33 C31 H31A 109.5 . .
C33 C31 H31B 109.5 . .
H31A C31 H31B 109.5 . .
C33 C31 H31C 109.5 . .
H31A C31 H31C 109.5 . .
H31B C31 H31C 109.5 . .
C33 C32 H32A 109.5 . .
C33 C32 H32B 109.5 . .
H32A C32 H32B 109.5 . .
C33 C32 H32C 109.5 . .
H32A C32 H32C 109.5 . .
H32B C32 H32C 109.5 . .
N4 C33 C31 109.5(5) . .
N4 C33 C32 110.5(5) . .
C31 C33 C32 110.2(6) . .
N4 C33 H33 108.9 . .
C31 C33 H33 108.9 . .
C32 C33 H33 108.9 . .
C35 C34 C36 119.9(7) . .
C35 C34 N5 120.1(6) . .
C36 C34 N5 120.0(6) . .
C38 C35 C34 119.0(7) . .
C38 C35 H35 120.5 . .
C34 C35 H35 120.5 . .
C39 C36 C34 120.0(7) . .
C39 C36 H36 120.0 . .
C34 C36 H36 120.0 . .
C38 C37 C39 118.6(7) . .
C38 C37 H37 120.7 . .
C39 C37 H37 120.7 . .
C35 C38 C37 122.1(7) . .
C35 C38 H38 118.9 . .
C37 C38 H38 118.9 . .
C36 C39 C37 120.4(7) . .
C36 C39 H39 119.8 . .
C37 C39 H39 119.8 . .
C41 C40 C42 119.5(6) . .
C41 C40 N5 119.2(6) . .
C42 C40 N5 121.2(6) . .
C44 C41 C40 120.4(7) . .
C44 C41 H41 119.8 . .
C40 C41 H41 119.8 . .
C43 C42 C40 119.2(7) . .
C43 C42 H42 120.4 . .
C40 C42 H42 120.4 . .
C42 C43 C45 121.3(7) . .
C42 C43 H43 119.3 . .
C45 C43 H43 119.3 . .
C41 C44 C45 119.6(7) . .
C41 C44 H44 120.2 . .
C45 C44 H44 120.2 . .
C43 C45 C44 119.7(7) . .
C43 C45 H45 120.1 . .
C44 C45 H45 120.1 . .
C52 C46 C47 118.8(10) . .
C52 C46 H46 120.6 . .
C47 C46 H46 120.6 . .
C48 C47 C46 121.2(8) . .
C48 C47 H47 119.4 . .
C46 C47 H47 119.4 . .
C49 C48 C47 116.7(8) . .
C49 C48 C50 120.7(8) . .
C47 C48 C50 122.6(8) . .
C51 C49 C48 121.3(8) . .
C51 C49 H49 119.4 . .
C48 C49 H49 119.4 . .
C48 C50 H50A 109.5 . .
C48 C50 H50B 109.5 . .
H50A C50 H50B 109.5 . .
C48 C50 H50C 109.5 . .
H50A C50 H50C 109.5 . .
H50B C50 H50C 109.5 . .
C49 C51 C52 122.2(9) . .
C49 C51 H51 118.9 . .
C52 C51 H51 118.9 . .
C46 C52 C51 119.8(10) . .
C46 C52 H52 120.1 . .
C51 C52 H52 120.1 . .

loop_
_geom_bond_atom_site_label_1
_geom_bond_atom_site_label_2
_geom_bond_distance
_geom_bond_site_symmetry_2
Ir1 C2 2.021(6) .
Ir1 C1 2.034(6) .
Ir1 N1 2.044(5) .
Ir1 N2 2.053(5) .
Ir1 N4 2.163(5) .
Ir1 N3 2.186(4) .
Ir1 C27 2.601(6) .
S1 C17 1.732(7) .
S1 C15 1.751(6) .
S2 C5 1.744(7) .
S2 C3 1.763(6) .
N1 C14 1.354(7) .
N1 C10 1.366(7) .
N2 C26 1.345(8) .
N2 C22 1.377(7) .
N3 C27 1.325(7) .
N3 C28 1.468(7) .
N4 C27 1.316(7) .
N4 C33 1.450(7) .
N5 C40 1.431(8) .
N5 C34 1.428(8) .
N5 C27 1.447(7) .
C1 C3 1.372(8) .
C1 C4 1.445(8) .
C2 C15 1.395(8) .
C2 C16 1.439(8) .
C3 C10 1.431(8) .
C4 C9 1.405(8) .
C4 C5 1.408(8) .
C5 C6 1.384(8) .
C6 C7 1.366(9) .
C6 H18 0.9500 .
C7 C8 1.407(9) .
C7 H19 0.9500 .
C8 C9 1.382(8) .
C8 H20 0.9500 .
C9 H21 0.9500 .
C10 C11 1.396(8) .
C11 C12 1.387(9) .
C11 H23 0.9500 .
C12 C13 1.384(8) .
C12 H24 0.9500 .
C13 C14 1.378(8) .
C13 H25 0.9500 .
C14 H26 0.9500 .
C15 C22 1.430(9) .
C16 C21 1.401(8) .
C16 C17 1.431(8) .
C17 C18 1.399(9) .
C18 C19 1.369(9) .
C18 H5 0.9500 .
C19 C20 1.385(9) .
C19 H6 0.9500 .
C20 C21 1.375(8) .
C20 H7 0.9500 .
C21 H8 0.9500 .
C22 C23 1.402(8) .
C23 C24 1.364(9) .
C23 H10 0.9500 .
C24 C25 1.375(9) .
C24 H11 0.9500 .
C25 C26 1.373(9) .
C25 H13 0.9500 .
C26 H12 0.9500 .
C28 C30 1.513(8) .
C28 C29 1.523(9) .
C28 H28 1.0000 .
C29 H29A 0.9800 .
C29 H29B 0.9800 .
C29 H29C 0.9800 .
C30 H30A 0.9800 .
C30 H30B 0.9800 .
C30 H30C 0.9800 .
C31 C33 1.533(9) .
C31 H31A 0.9800 .
C31 H31B 0.9800 .
C31 H31C 0.9800 .
C32 C33 1.536(8) .
C32 H32A 0.9800 .
C32 H32B 0.9800 .
C32 H32C 0.9800 .
C33 H33 1.0000 .
C34 C35 1.400(8) .
C34 C36 1.397(9) .
C35 C38 1.370(9) .
C35 H35 0.9500 .
C36 C39 1.376(10) .
C36 H36 0.9500 .
C37 C38 1.380(10) .
C37 C39 1.404(10) .
C37 H37 0.9500 .
C38 H38 0.9500 .
C39 H39 0.9500 .
C40 C41 1.389(9) .
C40 C42 1.401(8) .
C41 C44 1.388(9) .
C41 H41 0.9500 .
C42 C43 1.371(9) .
C42 H42 0.9500 .
C43 C45 1.384(9) .
C43 H43 0.9500 .
C44 C45 1.382(9) .
C44 H44 0.9500 .
C45 H45 0.9500 .
C46 C52 1.343(10) .
C46 C47 1.394(11) .
C46 H46 0.9500 .
C47 C48 1.378(10) .
C47 H47 0.9500 .
C48 C49 1.372(9) .
C48 C50 1.521(11) .
C49 C51 1.328(10) .
C49 H49 0.9500 .
C50 H50A 0.9800 .
C50 H50B 0.9800 .
C50 H50C 0.9800 .
C51 C52 1.342(11) .
C51 H51 0.9500 .
C52 H52 0.9500 .
